data_7711562
loop_
_publ_author_name
'Webster, Leah'
'Kr\"amer, Tobias'
'Chadwick, F. Mark'

_publ_section_title
;
 Synthesis and reactivity of titanium &#x2018;POCOP&#x2019; pincer
 complexes
;
_journal_name_full 'Dalton Transactions'
_journal_paper_doi 10.1039/D2DT03291K
_journal_year 2022
_chemical_formula_moiety 'C36 H62 Cl6 O4 P4 Ti2'
_chemical_formula_sum 'C36 H62 Cl6 O4 P4 Ti2'
_chemical_formula_weight 991.30
_space_group_IT_number 14
_space_group_name_Hall '-P 2ybc'
_space_group_name_H-M_alt 'P 1 21/c 1'
_symmetry_cell_setting monoclinic
_symmetry_space_group_name_Hall '-P 2ybc'
_symmetry_space_group_name_H-M 'P 1 21/c 1'
_atom_sites_solution_hydrogens difmap
_atom_sites_solution_primary other
_audit_update_record
;
2022-10-19 deposited with the CCDC.	2022-10-20 downloaded from the CCDC.
;
_cell_angle_alpha 90
_cell_angle_beta 101.440(2)
_cell_angle_gamma 90
_cell_formula_units_Z 2
_cell_length_a 11.9525(3)
_cell_length_b 13.0318(2)
_cell_length_c 15.1944(4)
_cell_measurement_reflns_used 5213
_cell_measurement_temperature 173
_cell_measurement_theta_max 73
_cell_measurement_theta_min 4
_cell_volume 2319.70(9)
_computing_cell_refinement 'USER DEFINED CELL REFINEMENT'
_computing_data_collection 'USER DEFINED DATA COLLECTION'
_computing_data_reduction 'USER DEFINED DATA REDUCTION'
_computing_molecular_graphics 'CAMERON (Watkin et al., 1996)'
_computing_publication_material 'CRYSTALS (Betteridge et al., 2003)'
_computing_structure_refinement 'CRYSTALS (Betteridge et al., 2003)'
_computing_structure_solution 'Superflip (Palatinus & Chapuis, 2007)'
_diffrn_ambient_temperature 173
_diffrn_measured_fraction_theta_full 0.995
_diffrn_measured_fraction_theta_max 0.977
_diffrn_measurement_device Serial
_diffrn_measurement_device_type Unknown
_diffrn_measurement_method \w
_diffrn_radiation_monochromator graphite
_diffrn_radiation_type 'Cu K\a'
_diffrn_radiation_wavelength 1.54184
_diffrn_reflns_av_R_equivalents 0.042
_diffrn_reflns_av_unetI/netI 0.058
_diffrn_reflns_limit_h_max 10
_diffrn_reflns_limit_h_min -14
_diffrn_reflns_limit_k_max 15
_diffrn_reflns_limit_k_min -15
_diffrn_reflns_limit_l_max 18
_diffrn_reflns_limit_l_min -17
_diffrn_reflns_number 13979
_diffrn_reflns_theta_full 68.271
_diffrn_reflns_theta_max 73.409
_diffrn_reflns_theta_min 3.773
_diffrn_standards_number 0
_exptl_absorpt_coefficient_mu 7.695
_exptl_absorpt_correction_T_max 0.68
_exptl_absorpt_correction_T_min 0.30
_exptl_absorpt_correction_type multi-scan
_exptl_absorpt_process_details 'DENZO/SCALEPACK (Otwinowski & Minor, 1997)'
_exptl_crystal_colour red
_exptl_crystal_density_diffrn 1.419
_exptl_crystal_density_meas ?
_exptl_crystal_density_method 'not measured'
_exptl_crystal_description block
_exptl_crystal_F_000 1032
_exptl_crystal_size_max 0.050
_exptl_crystal_size_mid 0.050
_exptl_crystal_size_min 0.050
_refine_diff_density_max 1.15
_refine_diff_density_min -0.87
_refine_ls_extinction_method None
_refine_ls_goodness_of_fit_ref 1.5275
_refine_ls_hydrogen_treatment constr
_refine_ls_matrix_type full
_refine_ls_number_parameters 235
_refine_ls_number_reflns 4544
_refine_ls_number_restraints 0
_refine_ls_R_factor_all 0.0656
_refine_ls_R_factor_gt 0.0576
_refine_ls_shift/su_max 0.0004878
_refine_ls_shift/su_mean 0.0000955
_refine_ls_structure_factor_coef Fsqd
_refine_ls_weighting_details
;
 Method, part 1, Chebychev polynomial, (Watkin, 1994, Prince, 1982) 
 [weight] = 1.0/[A~0~*T~0~(x)+A~1~*T~1~(x) ... +A~n-1~]*T~n-1~(x)] 
 where A~i~ are the Chebychev coefficients listed below and x= Fcalc/Fmax 
 Method = Robust Weighting (Prince, 1982) 
 W = [weight] * [1-(deltaF/6*sigmaF)^2^]^2^ 
 A~i~ are: 
 0.213E+04 0.354E+04 0.220E+04 931. 214. 
;
_refine_ls_weighting_scheme calc
_refine_ls_wR_factor_all 0.1729
_refine_ls_wR_factor_gt 0.1576
_refine_ls_wR_factor_ref 0.1729
_reflns_limit_h_max 14
_reflns_limit_h_min -14
_reflns_limit_k_max 15
_reflns_limit_k_min 0
_reflns_limit_l_max 18
_reflns_limit_l_min 0
_reflns_number_gt 3840
_reflns_number_total 4544
_reflns_threshold_expression I>2.0\s(I)
_oxford_diffrn_Wilson_B_factor 2.54
_oxford_diffrn_Wilson_scale 0.08
_oxford_refine_ls_r_factor_ref 0.0656
_oxford_refine_ls_scale 3.46(6)
_oxford_reflns_number_all 4544
_cod_data_source_file d2dt03291k4.cif
_cod_data_source_block 4
_cod_depositor_comments
;
The following automatic conversions were performed:

data item '_exptl_crystal_density_meas' value 'not measured' was
changed to '?' -- the value is perceived as not measured.

Automatic conversion script
Id: cif_fix_values 7556 2019-12-06 15:28:31Z antanas 
;
_cod_original_sg_symbol_H-M 'P 21/c '
_cod_database_code 7711562
_oxford_refine_reflns_threshold_expression_ref I>-10.0\s(I)

loop_
_symmetry_equiv_pos_as_xyz
x,y,z
-x,-y,-z
x,-y+1/2,z+1/2
-x,y+1/2,-z+1/2

loop_
_atom_site_label
_atom_site_type_symbol
_atom_site_fract_x
_atom_site_fract_y
_atom_site_fract_z
_atom_site_U_iso_or_equiv
_atom_site_occupancy
_atom_site_adp_type
_atom_site_refinement_flags_posn
_atom_site_refinement_flags_adp
_atom_site_refinement_flags_occupancy
_atom_site_disorder_assembly
_atom_site_disorder_group
_atom_site_attached_hydrogens
C1 C 0.8272(3) 0.5283(3) 0.6784(3) 0.0322 1.0000 Uani . . . . . .
C2 C 0.8902(4) 0.6198(3) 0.6912(3) 0.0370 1.0000 Uani . . . . . .
C3 C 0.9918(4) 0.6326(4) 0.7512(4) 0.0441 1.0000 Uani . . . . . .
C4 C 1.0402(4) 0.5491(4) 0.8004(4) 0.0492 1.0000 Uani . . . . . .
C5 C 0.9842(4) 0.4552(4) 0.7907(3) 0.0440 1.0000 Uani . . . . . .
C6 C 0.8810(4) 0.4478(3) 0.7314(3) 0.0351 1.0000 Uani . . . . . .
C7 C 0.8766(5) 0.6489(5) 0.4744(4) 0.0600 1.0000 Uani . . . . . .
C8 C 0.8268(7) 0.6180(6) 0.3773(4) 0.0735 1.0000 Uani . . . . . .
C9 C 0.9655(6) 0.7359(6) 0.4834(5) 0.0769 1.0000 Uani . . . . . .
C10 C 0.6865(5) 0.7918(4) 0.5145(4) 0.0521 1.0000 Uani . . . . . .
C11 C 0.6694(6) 0.8193(5) 0.4152(4) 0.0652 1.0000 Uani . . . . . .
C12 C 0.7352(5) 0.8820(4) 0.5746(5) 0.0647 1.0000 Uani . . . . . .
C13 C 0.6553(4) 0.4201(3) 0.8131(3) 0.0397 1.0000 Uani . . . . . .
C14 C 0.7348(6) 0.3802(5) 0.8968(3) 0.0629 1.0000 Uani . . . . . .
C15 C 0.5299(5) 0.4088(5) 0.8152(4) 0.0603 1.0000 Uani . . . . . .
C16 C 0.6354(4) 0.2395(3) 0.6888(3) 0.0344 1.0000 Uani . . . . . .
C17 C 0.6505(5) 0.1971(4) 0.5986(3) 0.0472 1.0000 Uani . . . . . .
C18 C 0.6885(4) 0.1675(4) 0.7661(3) 0.0421 1.0000 Uani . . . . . .
Ti1 Ti 0.65769(6) 0.51292(6) 0.58327(5) 0.0301 1.0000 Uani . . . . . .
Cl3 Cl 0.46559(8) 0.41567(8) 0.56339(7) 0.0389 1.0000 Uani . . . . . .
Cl2 Cl 0.58529(8) 0.63246(7) 0.67202(7) 0.0316 1.0000 Uani . . . . . .
Cl1 Cl 0.74563(11) 0.40573(8) 0.49840(7) 0.0417 1.0000 Uani . . . . . .
P2 P 0.68730(9) 0.37219(8) 0.70577(7) 0.0298 1.0000 Uani . . . . . .
O2 O 0.8253(3) 0.3531(2) 0.7283(2) 0.0367 1.0000 Uani . . . . . .
O1 O 0.8494(3) 0.7045(2) 0.6392(2) 0.0406 1.0000 Uani . . . . . .
P1 P 0.76817(9) 0.67065(9) 0.54359(8) 0.0355 1.0000 Uani . . . . . .
H31 H 1.0298 0.6958 0.7574 0.0541 1.0000 Uiso R . . . . .
H41 H 1.1109 0.5573 0.8398 0.0600 1.0000 Uiso R . . . . .
H51 H 1.0155 0.3981 0.8247 0.0534 1.0000 Uiso R . . . . .
H71 H 0.9228 0.5905 0.5002 0.0718 1.0000 Uiso R . . . . .
H81 H 0.7707 0.5653 0.3737 0.1096 1.0000 Uiso R . . . . .
H83 H 0.8871 0.5947 0.3499 0.1100 1.0000 Uiso R . . . . .
H82 H 0.7934 0.6763 0.3443 0.1098 1.0000 Uiso R . . . . .
H91 H 0.9930 0.7479 0.5472 0.1180 1.0000 Uiso R . . . . .
H92 H 1.0264 0.7083 0.4567 0.1181 1.0000 Uiso R . . . . .
H93 H 0.9308 0.7960 0.4513 0.1182 1.0000 Uiso R . . . . .
H101 H 0.6101 0.7802 0.5264 0.0631 1.0000 Uiso R . . . . .
H111 H 0.6462 0.7603 0.3779 0.0980 1.0000 Uiso R . . . . .
H113 H 0.7406 0.8454 0.4024 0.0979 1.0000 Uiso R . . . . .
H112 H 0.6121 0.8721 0.4002 0.0981 1.0000 Uiso R . . . . .
H121 H 0.7491 0.8611 0.6378 0.0978 1.0000 Uiso R . . . . .
H122 H 0.8079 0.9013 0.5579 0.0980 1.0000 Uiso R . . . . .
H123 H 0.6804 0.9373 0.5638 0.0982 1.0000 Uiso R . . . . .
H131 H 0.6702 0.4940 0.8127 0.0483 1.0000 Uiso R . . . . .
H141 H 0.8130 0.3840 0.8908 0.0942 1.0000 Uiso R . . . . .
H142 H 0.7248 0.4187 0.9477 0.0938 1.0000 Uiso R . . . . .
H143 H 0.7155 0.3113 0.9068 0.0937 1.0000 Uiso R . . . . .
H151 H 0.4816 0.4395 0.7630 0.0906 1.0000 Uiso R . . . . .
H152 H 0.5144 0.4409 0.8689 0.0908 1.0000 Uiso R . . . . .
H153 H 0.5128 0.3377 0.8164 0.0909 1.0000 Uiso R . . . . .
H161 H 0.5536 0.2437 0.6875 0.0419 1.0000 Uiso R . . . . .
H171 H 0.6120 0.2406 0.5492 0.0709 1.0000 Uiso R . . . . .
H172 H 0.7312 0.1920 0.5975 0.0708 1.0000 Uiso R . . . . .
H173 H 0.6185 0.1284 0.5904 0.0710 1.0000 Uiso R . . . . .
H181 H 0.6703 0.1897 0.8216 0.0642 1.0000 Uiso R . . . . .
H182 H 0.7718 0.1666 0.7736 0.0638 1.0000 Uiso R . . . . .
H183 H 0.6601 0.0981 0.7540 0.0639 1.0000 Uiso R . . . . .

loop_
_atom_site_aniso_label
_atom_site_aniso_U_11
_atom_site_aniso_U_22
_atom_site_aniso_U_33
_atom_site_aniso_U_23
_atom_site_aniso_U_13
_atom_site_aniso_U_12
C1 0.0289(19) 0.031(2) 0.035(2) -0.0007(17) 0.0021(16) -0.0002(16)
C2 0.034(2) 0.031(2) 0.045(2) 0.0032(18) 0.0055(18) 0.0020(17)
C3 0.038(2) 0.030(2) 0.058(3) 0.001(2) -0.003(2) -0.0078(18)
C4 0.038(2) 0.042(3) 0.058(3) 0.011(2) -0.012(2) -0.005(2)
C5 0.037(2) 0.038(2) 0.051(3) 0.007(2) -0.006(2) -0.0020(19)
C6 0.034(2) 0.026(2) 0.043(2) 0.0008(18) 0.0035(18) -0.0010(17)
C7 0.063(3) 0.059(4) 0.063(3) 0.010(3) 0.025(3) -0.001(3)
C8 0.102(5) 0.071(4) 0.057(3) -0.003(3) 0.040(4) -0.006(4)
C9 0.069(4) 0.073(5) 0.095(5) 0.010(4) 0.032(4) -0.008(4)
C10 0.045(3) 0.031(2) 0.073(4) 0.012(2) -0.008(2) -0.004(2)
C11 0.065(4) 0.054(3) 0.068(4) 0.020(3) -0.006(3) -0.010(3)
C12 0.059(3) 0.039(3) 0.089(5) -0.002(3) -0.004(3) 0.006(3)
C13 0.058(3) 0.028(2) 0.035(2) -0.0031(17) 0.016(2) 0.000(2)
C14 0.103(5) 0.051(3) 0.034(3) 0.003(2) 0.012(3) 0.009(3)
C15 0.069(4) 0.046(3) 0.077(4) -0.011(3) 0.041(3) -0.007(3)
C16 0.034(2) 0.025(2) 0.043(2) -0.0002(17) 0.0032(17) -0.0030(16)
C17 0.064(3) 0.027(2) 0.050(3) -0.006(2) 0.010(2) -0.004(2)
C18 0.045(2) 0.028(2) 0.052(3) 0.011(2) 0.006(2) -0.0010(19)
Ti1 0.0314(4) 0.0229(4) 0.0338(4) 0.0016(3) 0.0010(3) -0.0019(3)
Cl3 0.0332(5) 0.0265(5) 0.0471(6) 0.0133(4) -0.0161(4) -0.0114(4)
Cl2 0.0316(5) 0.0219(5) 0.0425(5) 0.0022(3) 0.0104(4) 0.0041(3)
Cl1 0.0643(7) 0.0271(5) 0.0339(5) -0.0045(4) 0.0105(5) 0.0002(4)
P2 0.0322(5) 0.0226(5) 0.0333(5) 0.0012(4) 0.0034(4) 0.0008(4)
O2 0.0327(15) 0.0277(15) 0.0469(17) 0.0039(13) 0.0010(13) -0.0006(12)
O1 0.0390(16) 0.0248(15) 0.0534(19) 0.0035(13) -0.0020(14) -0.0030(12)
P1 0.0346(6) 0.0278(5) 0.0418(6) 0.0055(4) 0.0019(5) -0.0031(4)

loop_
_atom_type_symbol
_atom_type_scat_dispersion_real
_atom_type_scat_dispersion_imag
_atom_type_scat_Cromer_Mann_a1
_atom_type_scat_Cromer_Mann_b1
_atom_type_scat_Cromer_Mann_a2
_atom_type_scat_Cromer_Mann_b2
_atom_type_scat_Cromer_Mann_a3
_atom_type_scat_Cromer_Mann_b3
_atom_type_scat_Cromer_Mann_a4
_atom_type_scat_Cromer_Mann_b4
_atom_type_scat_Cromer_Mann_c
_atom_type_scat_source
Ti 0.2191 1.8069 9.7595 7.8508 7.3558 0.5000 1.6991 35.6338 1.9021 116.1050 1.2807 'International Tables Vol C 4.2.6.8 and 6.1.1.4'
O 0.0492 0.0322 3.0485 13.2771 2.2868 5.7011 1.5463 0.3239 0.8670 32.9089 0.2508 'International Tables Vol C 4.2.6.8 and 6.1.1.4'
P 0.2955 0.4335 6.4345 1.9067 4.1791 27.1570 1.7800 0.5260 1.4908 68.1645 1.1149 'International Tables Vol C 4.2.6.8 and 6.1.1.4'
C 0.0181 0.0091 2.3100 20.8439 1.0200 10.2075 1.5886 0.5687 0.8650 51.6512 0.2156 'International Tables Vol C 4.2.6.8 and 6.1.1.4'
Cl 0.3639 0.7018 11.4604 0.0104 7.1964 1.1662 6.2556 18.5194 1.6455 47.7784 -9.5574 'International Tables Vol C 4.2.6.8 and 6.1.1.4'
H 0.0000 0.0000 0.4930 10.5109 0.3229 26.1257 0.1402 3.1424 0.0408 57.7998 0.0030 'International Tables Vol C 4.2.6.8 and 6.1.1.4'

loop_
_geom_angle_atom_site_label_1
_geom_angle_site_symmetry_1
_geom_angle_atom_site_label_2
_geom_angle_site_symmetry_2
_geom_angle_atom_site_label_3
_geom_angle_site_symmetry_3
_geom_angle
_geom_angle_publ_flag
C2 . C1 . C6 . 112.6(4) yes
C2 . C1 . Ti1 . 123.7(3) yes
C6 . C1 . Ti1 . 123.7(3) yes
C1 . C2 . C3 . 125.0(4) yes
C1 . C2 . O1 . 118.5(4) yes
C3 . C2 . O1 . 116.5(4) yes
C2 . C3 . C4 . 118.9(4) yes
C2 . C3 . H31 . 121.3 no
C4 . C3 . H31 . 119.8 no
C3 . C4 . C5 . 119.7(4) yes
C3 . C4 . H41 . 118.8 no
C5 . C4 . H41 . 121.5 no
C4 . C5 . C6 . 118.8(4) yes
C4 . C5 . H51 . 120.6 no
C6 . C5 . H51 . 120.7 no
C1 . C6 . C5 . 124.9(4) yes
C1 . C6 . O2 . 118.8(4) yes
C5 . C6 . O2 . 116.2(4) yes
C8 . C7 . C9 . 114.0(5) yes
C8 . C7 . P1 . 114.0(5) yes
C9 . C7 . P1 . 112.7(5) yes
C8 . C7 . H71 . 105.2 no
C9 . C7 . H71 . 102.3 no
P1 . C7 . H71 . 107.3 no
C7 . C8 . H81 . 112.2 no
C7 . C8 . H83 . 108.7 no
H81 . C8 . H83 . 109.3 no
C7 . C8 . H82 . 109.9 no
H81 . C8 . H82 . 109.1 no
H83 . C8 . H82 . 107.5 no
C7 . C9 . H91 . 107.3 no
C7 . C9 . H92 . 104.6 no
H91 . C9 . H92 . 110.0 no
C7 . C9 . H93 . 109.3 no
H91 . C9 . H93 . 113.4 no
H92 . C9 . H93 . 111.7 no
C11 . C10 . C12 . 111.7(5) yes
C11 . C10 . P1 . 113.2(4) yes
C12 . C10 . P1 . 113.0(4) yes
C11 . C10 . H101 . 105.8 no
C12 . C10 . H101 . 105.5 no
P1 . C10 . H101 . 106.9 no
C10 . C11 . H111 . 111.1 no
C10 . C11 . H113 . 109.2 no
H111 . C11 . H113 . 109.0 no
C10 . C11 . H112 . 110.5 no
H111 . C11 . H112 . 108.8 no
H113 . C11 . H112 . 108.1 no
C10 . C12 . H121 . 110.0 no
C10 . C12 . H122 . 107.1 no
H121 . C12 . H122 . 109.7 no
C10 . C12 . H123 . 107.9 no
H121 . C12 . H123 . 110.4 no
H122 . C12 . H123 . 111.7 no
C14 . C13 . C15 . 114.0(5) yes
C14 . C13 . P2 . 114.6(4) yes
C15 . C13 . P2 . 111.3(4) yes
C14 . C13 . H131 . 104.9 no
C15 . C13 . H131 . 106.1 no
P2 . C13 . H131 . 104.8 no
C13 . C14 . H141 . 111.1 no
C13 . C14 . H142 . 110.0 no
H141 . C14 . H142 . 109.5 no
C13 . C14 . H143 . 109.0 no
H141 . C14 . H143 . 109.7 no
H142 . C14 . H143 . 107.3 no
C13 . C15 . H151 . 112.1 no
C13 . C15 . H152 . 109.4 no
H151 . C15 . H152 . 109.1 no
C13 . C15 . H153 . 108.3 no
H151 . C15 . H153 . 108.8 no
H152 . C15 . H153 . 109.0 no
C17 . C16 . C18 . 111.2(4) yes
C17 . C16 . P2 . 111.8(3) yes
C18 . C16 . P2 . 113.0(3) yes
C17 . C16 . H161 . 107.4 no
C18 . C16 . H161 . 108.0 no
P2 . C16 . H161 . 105.1 no
C16 . C17 . H171 . 111.0 no
C16 . C17 . H172 . 109.6 no
H171 . C17 . H172 . 110.1 no
C16 . C17 . H173 . 109.7 no
H171 . C17 . H173 . 108.8 no
H172 . C17 . H173 . 107.5 no
C16 . C18 . H181 . 110.9 no
C16 . C18 . H182 . 110.7 no
H181 . C18 . H182 . 107.7 no
C16 . C18 . H183 . 110.4 no
H181 . C18 . H183 . 108.4 no
H182 . C18 . H183 . 108.7 no
Cl3 2_666 Ti1 . C1 . 143.76(12) yes
Cl3 2_666 Ti1 . Cl3 . 74.64(4) yes
C1 . Ti1 . Cl3 . 141.54(12) yes
Cl3 2_666 Ti1 . Cl2 . 92.54(4) yes
C1 . Ti1 . Cl2 . 87.67(11) yes
Cl3 . Ti1 . Cl2 . 88.41(4) yes
Cl3 2_666 Ti1 . Cl1 . 88.91(5) yes
C1 . Ti1 . Cl1 . 87.74(11) yes
Cl3 . Ti1 . Cl1 . 97.54(5) yes
Cl2 . Ti1 . Cl1 . 174.05(5) yes
Cl3 2_666 Ti1 . P2 . 147.95(4) yes
C1 . Ti1 . P2 . 67.91(11) yes
Cl3 . Ti1 . P2 . 74.24(4) yes
Cl2 . Ti1 . P2 . 94.07(4) yes
Cl1 . Ti1 . P2 . 87.72(4) yes
Cl3 2_666 Ti1 . P1 . 75.08(4) yes
C1 . Ti1 . P1 . 69.02(11) yes
Cl3 . Ti1 . P1 . 147.89(4) yes
Cl2 . Ti1 . P1 . 82.46(4) yes
Cl1 . Ti1 . P1 . 92.35(5) yes
P2 . Ti1 . P1 . 136.89(4) yes
Ti1 2_666 Cl3 . Ti1 . 105.36(4) yes
C13 . P2 . C16 . 108.5(2) yes
C13 . P2 . Ti1 . 111.78(15) yes
C16 . P2 . Ti1 . 124.87(15) yes
C13 . P2 . O2 . 104.0(2) yes
C16 . P2 . O2 . 100.61(18) yes
Ti1 . P2 . O2 . 104.32(12) yes
C6 . O2 . P2 . 109.0(3) yes
C2 . O1 . P1 . 111.7(3) yes
C10 . P1 . C7 . 112.9(3) yes
C10 . P1 . Ti1 . 117.55(18) yes
C7 . P1 . Ti1 . 117.4(2) yes
C10 . P1 . O1 . 99.9(2) yes
C7 . P1 . O1 . 100.8(2) yes
Ti1 . P1 . O1 . 104.33(12) yes

loop_
_geom_bond_atom_site_label_1
_geom_bond_site_symmetry_1
_geom_bond_atom_site_label_2
_geom_bond_site_symmetry_2
_geom_bond_distance
_geom_bond_publ_flag
C1 . C2 . 1.404(6) yes
C1 . C6 . 1.399(6) yes
C1 . Ti1 . 2.252(4) yes
C2 . C3 . 1.376(6) yes
C2 . O1 . 1.388(5) yes
C3 . C4 . 1.380(7) yes
C3 . H31 . 0.936 no
C4 . C5 . 1.389(7) yes
C4 . H41 . 0.939 no
C5 . C6 . 1.379(6) yes
C5 . H51 . 0.940 no
C6 . O2 . 1.399(5) yes
C7 . C8 . 1.532(9) yes
C7 . C9 . 1.541(9) yes
C7 . P1 . 1.845(6) yes
C7 . H71 . 0.974 no
C8 . H81 . 0.954 no
C8 . H83 . 0.951 no
C8 . H82 . 0.952 no
C9 . H91 . 0.974 no
C9 . H92 . 0.970 no
C9 . H93 . 0.971 no
C10 . C11 . 1.526(8) yes
C10 . C12 . 1.530(8) yes
C10 . P1 . 1.863(5) yes
C10 . H101 . 0.977 no
C11 . H111 . 0.962 no
C11 . H113 . 0.970 no
C11 . H112 . 0.967 no
C12 . H121 . 0.981 no
C12 . H122 . 0.984 no
C12 . H123 . 0.967 no
C13 . C14 . 1.521(7) yes
C13 . C15 . 1.512(7) yes
C13 . P2 . 1.855(4) yes
C13 . H131 . 0.979 no
C14 . H141 . 0.958 no
C14 . H142 . 0.948 no
C14 . H143 . 0.946 no
C15 . H151 . 0.969 no
C15 . H152 . 0.968 no
C15 . H153 . 0.951 no
C16 . C17 . 1.521(6) yes
C16 . C18 . 1.538(6) yes
C16 . P2 . 1.837(4) yes
C16 . H161 . 0.976 no
C17 . H171 . 0.980 no
C17 . H172 . 0.970 no
C17 . H173 . 0.971 no
C18 . H181 . 0.958 no
C18 . H182 . 0.979 no
C18 . H183 . 0.972 no
Ti1 . Cl3 2_666 2.5886(12) yes
Ti1 . Cl3 . 2.5873(12) yes
Ti1 . Cl2 . 2.3360(12) yes
Ti1 . Cl1 . 2.2927(13) yes
Ti1 . P2 . 2.5869(12) yes
Ti1 . P1 . 2.5784(13) yes
P2 . O2 . 1.635(3) yes
O1 . P1 . 1.640(3) yes
